data_1508313
loop_
_publ_author_name
'Khlebnikov, Alexander F.'
'Golovkina, Maria V.'
'Novikov, Mikhail S.'
'Yufit, Dmitry S.'

_publ_section_title
;
 A novel strategy for the synthesis of 3-(N-heteryl)pyrrole derivatives.
;
_journal_issue 14
_journal_name_full 'Organic letters'
_journal_page_first 3768
_journal_page_last 3771
_journal_paper_doi 10.1021/ol3016594
_journal_volume 14
_journal_year 2012
_chemical_formula_moiety 'Br, C21 H16 N3 O2'
_chemical_formula_sum 'C21 H16 Br N3 O2'
_chemical_formula_weight 422.28
_chemical_melting_point 'g.t.260 C'
_chemical_name_systematic
;
1-(2-(4-Nitrophenyl)-4-phenyl-1H-pyrrol-3-yl)pyridinium bromide
;
_space_group_crystal_system monoclinic
_space_group_IT_number 14
_space_group_name_Hall '-P 2ybc'
_space_group_name_H-M_alt 'P 1 21/c 1'
_symmetry_space_group_name_Hall '-P 2ybc'
_symmetry_space_group_name_H-M 'P 1 21/c 1'
_atom_sites_solution_hydrogens difmap
_atom_sites_solution_primary direct
_atom_sites_solution_secondary difmap
_audit_creation_date 2011-11-02
_audit_creation_method
;
  Olex2 1.1-beta
  (compiled 2011.11.01 svn.r2039, GUI svn.r3906)
;
_cell_angle_alpha 90.00
_cell_angle_beta 91.18(2)
_cell_angle_gamma 90.00
_cell_formula_units_Z 4
_cell_length_a 7.6877(3)
_cell_length_b 18.9804(6)
_cell_length_c 12.6305(4)
_cell_measurement_reflns_used 5671
_cell_measurement_temperature 120
_cell_measurement_theta_max 30.962
_cell_measurement_theta_min 2.650
_cell_volume 1842.60(11)
_computing_cell_refinement 'SAINT v6.45A (Bruker, 2003)'
_computing_data_collection 'SMART v5.625 (Bruker, 2001)'
_computing_data_reduction 'SAINT v6.45A (Bruker, 2003)'
_computing_molecular_graphics
;
O. V. Dolomanov, L. J. Bourhis, R. J. Gildea, J. A. K. Howard and H. Puschmann,
OLEX2: a complete structure solution, refinement and analysis program.
J. Appl. Cryst. (2009). 42, 339-341.
;
_computing_publication_material
;
O. V. Dolomanov, L. J. Bourhis, R. J. Gildea, J. A. K. Howard and H. Puschmann,
OLEX2: a complete structure solution, refinement and analysis program.
J. Appl. Cryst. (2009). 42, 339-341.
;
_computing_structure_refinement
;
XL, G.M. Sheldrick, Acta Cryst.
(2008). A64, 112-122
;
_computing_structure_solution
;
XS, G.M. Sheldrick, Acta Cryst.
(2008). A64, 112-122
;
_diffrn_ambient_temperature 120
_diffrn_detector 'CCD area detector'
_diffrn_detector_area_resol_mean 5.6
_diffrn_detector_type 'Bruker SMART CCD 6000 area detector'
_diffrn_measured_fraction_theta_full 0.999
_diffrn_measured_fraction_theta_max 0.999
_diffrn_measurement_device 'three-circle diffractometer'
_diffrn_measurement_device_type 'Bruker SMART CCD 6000 area detector'
_diffrn_measurement_method '\w scans'
_diffrn_radiation_monochromator graphite
_diffrn_radiation_probe x-ray
_diffrn_radiation_type MoK\a
_diffrn_radiation_wavelength 0.71073
_diffrn_radiation_xray_symbol K-L~3~
_diffrn_reflns_av_R_equivalents 0.0418
_diffrn_reflns_av_unetI/netI 0.0267
_diffrn_reflns_limit_h_max 10
_diffrn_reflns_limit_h_min -10
_diffrn_reflns_limit_k_max 26
_diffrn_reflns_limit_k_min -26
_diffrn_reflns_limit_l_max 17
_diffrn_reflns_limit_l_min -17
_diffrn_reflns_number 31224
_diffrn_reflns_theta_full 29.50
_diffrn_reflns_theta_max 29.50
_diffrn_reflns_theta_min 1.94
_diffrn_source 'sealed X-ray tube'
_diffrn_source_current 35.0
_diffrn_source_power 1.75
_diffrn_source_target Mo
_diffrn_source_voltage 50.0
_exptl_absorpt_coefficient_mu 2.252
_exptl_absorpt_correction_T_max 0.6443
_exptl_absorpt_correction_T_min 0.3068
_exptl_absorpt_correction_type multi-scan
_exptl_absorpt_process_details
;
SADABS-2006/1 (Bruker,2006) was used for absorption correction.
R(int) was 0.0695 before and 0.0347 after correction.
The Ratio of minimum to maximum transmission is 0.4762.
The \l/2 correction factor is 0.0015.
;
_exptl_crystal_colour 'dull yellowish brown'
_exptl_crystal_colour_lustre dull
_exptl_crystal_colour_modifier yellow
_exptl_crystal_colour_primary brown
_exptl_crystal_density_diffrn 1.522
_exptl_crystal_density_method 'not measured'
_exptl_crystal_description prism
_exptl_crystal_F_000 856
_exptl_crystal_size_max 0.36
_exptl_crystal_size_mid 0.2
_exptl_crystal_size_min 0.16
_refine_diff_density_max 0.933
_refine_diff_density_min -0.525
_refine_diff_density_rms 0.074
_refine_ls_extinction_method none
_refine_ls_goodness_of_fit_ref 1.072
_refine_ls_hydrogen_treatment refall
_refine_ls_matrix_type full
_refine_ls_number_parameters 308
_refine_ls_number_reflns 5145
_refine_ls_number_restraints 0
_refine_ls_restrained_S_all 1.072
_refine_ls_R_factor_all 0.0393
_refine_ls_R_factor_gt 0.0286
_refine_ls_shift/su_max 0.002
_refine_ls_shift/su_mean 0.000
_refine_ls_structure_factor_coef Fsqd
_refine_ls_weighting_details 'calc w=1/[\s^2^(Fo^2^)+(0.0400P)^2^+0.7000P] where P=(Fo^2^+2Fc^2^)/3'
_refine_ls_weighting_scheme calc
_refine_ls_wR_factor_gt 0.0709
_refine_ls_wR_factor_ref 0.0758
_reflns_number_gt 4309
_reflns_number_total 5145
_reflns_threshold_expression >2sigma(I)
_cod_data_source_file ol3016594_si_001.cif
_cod_data_source_block 5e_dax37
_cod_depositor_comments 'Adding full bibliography for 1508313--1508316.cif.'
_cod_database_code 1508313

loop_
_space_group_symop_id
_space_group_symop_operation_xyz
1 'x, y, z'
2 '-x, y+1/2, -z+1/2'
3 '-x, -y, -z'
4 'x, -y-1/2, z-1/2'

loop_
_atom_site_label
_atom_site_type_symbol
_atom_site_fract_x
_atom_site_fract_y
_atom_site_fract_z
_atom_site_U_iso_or_equiv
_atom_site_adp_type
_atom_site_occupancy
_atom_site_symmetry_multiplicity
_atom_site_calc_flag
Br1 Br 0.70050(2) 0.483403(9) 0.762341(12) 0.01876(6) Uani 1 1 d
O1 O 0.5520(2) 0.82068(7) 0.60423(12) 0.0344(3) Uani 1 1 d
O2 O 0.5092(2) 0.83976(8) 0.43710(13) 0.0417(4) Uani 1 1 d
N1 N 0.7394(2) 0.46937(7) 0.50819(12) 0.0180(3) Uani 1 1 d
N2 N 0.78264(17) 0.50398(7) 0.23037(10) 0.0136(2) Uani 1 1 d
N3 N 0.5496(2) 0.80139(8) 0.51161(13) 0.0246(3) Uani 1 1 d
C1 C 0.7795(2) 0.40395(8) 0.47289(13) 0.0184(3) Uani 1 1 d
C2 C 0.8047(2) 0.40643(8) 0.36530(12) 0.0155(3) Uani 1 1 d
C3 C 0.7747(2) 0.47791(8) 0.33665(12) 0.0138(3) Uani 1 1 d
C4 C 0.7336(2) 0.51661(8) 0.42632(12) 0.0148(3) Uani 1 1 d
C5 C 0.6895(2) 0.59061(8) 0.44509(12) 0.0149(3) Uani 1 1 d
C6 C 0.6100(2) 0.63243(8) 0.36632(13) 0.0167(3) Uani 1 1 d
C7 C 0.5666(2) 0.70190(9) 0.38742(14) 0.0188(3) Uani 1 1 d
C8 C 0.5997(2) 0.72844(8) 0.48812(14) 0.0192(3) Uani 1 1 d
C9 C 0.6782(2) 0.68869(9) 0.56777(14) 0.0216(3) Uani 1 1 d
C10 C 0.7243(2) 0.61990(9) 0.54527(13) 0.0202(3) Uani 1 1 d
C11 C 0.8614(2) 0.34759(8) 0.29814(12) 0.0158(3) Uani 1 1 d
C12 C 0.9887(2) 0.35756(8) 0.22265(13) 0.0184(3) Uani 1 1 d
C13 C 1.0434(2) 0.30132(10) 0.16112(15) 0.0244(4) Uani 1 1 d
C14 C 0.9728(3) 0.23466(9) 0.17449(15) 0.0254(4) Uani 1 1 d
C15 C 0.8471(2) 0.22387(9) 0.24957(16) 0.0251(4) Uani 1 1 d
C16 C 0.7913(2) 0.28010(9) 0.31105(15) 0.0216(3) Uani 1 1 d
C17 C 0.8844(2) 0.55992(8) 0.20767(13) 0.0170(3) Uani 1 1 d
C18 C 0.8970(2) 0.58308(9) 0.10462(13) 0.0205(3) Uani 1 1 d
C19 C 0.8106(2) 0.54681(9) 0.02440(13) 0.0207(3) Uani 1 1 d
C20 C 0.7094(2) 0.48875(9) 0.04871(13) 0.0187(3) Uani 1 1 d
C21 C 0.6936(2) 0.46877(8) 0.15271(13) 0.0163(3) Uani 1 1 d
H1 H 0.722(3) 0.4765(12) 0.565(2) 0.026(6) Uiso 1 1 d
H1A H 0.789(3) 0.3661(12) 0.5220(17) 0.026(5) Uiso 1 1 d
H6 H 0.580(2) 0.6127(10) 0.2977(16) 0.015(5) Uiso 1 1 d
H7 H 0.508(3) 0.7291(13) 0.3371(17) 0.028(6) Uiso 1 1 d
H9 H 0.700(3) 0.7096(13) 0.6314(18) 0.030(6) Uiso 1 1 d
H10 H 0.784(3) 0.5924(13) 0.5977(18) 0.030(6) Uiso 1 1 d
H12 H 1.043(3) 0.4007(12) 0.2185(17) 0.023(5) Uiso 1 1 d
H13 H 1.131(3) 0.3073(12) 0.1103(19) 0.029(6) Uiso 1 1 d
H14 H 1.008(3) 0.1990(15) 0.134(2) 0.043(7) Uiso 1 1 d
H15 H 0.799(3) 0.1792(12) 0.2584(16) 0.020(5) Uiso 1 1 d
H16 H 0.705(3) 0.2737(12) 0.3596(18) 0.027(6) Uiso 1 1 d
H17 H 0.942(2) 0.5792(10) 0.2656(15) 0.012(4) Uiso 1 1 d
H18 H 0.973(3) 0.6223(12) 0.0911(17) 0.027(6) Uiso 1 1 d
H19 H 0.816(3) 0.5585(13) -0.0478(19) 0.032(6) Uiso 1 1 d
H20 H 0.649(3) 0.4660(12) -0.0047(19) 0.028(6) Uiso 1 1 d
H21 H 0.626(3) 0.4306(12) 0.1795(17) 0.024(5) Uiso 1 1 d

loop_
_atom_site_aniso_label
_atom_site_aniso_U_11
_atom_site_aniso_U_22
_atom_site_aniso_U_33
_atom_site_aniso_U_23
_atom_site_aniso_U_13
_atom_site_aniso_U_12
Br1 0.02298(9) 0.02168(9) 0.01166(8) -0.00087(6) 0.00118(6) -0.00231(6)
O1 0.0499(9) 0.0180(6) 0.0357(8) -0.0089(6) 0.0139(7) -0.0017(6)
O2 0.0610(10) 0.0192(7) 0.0445(9) 0.0026(6) -0.0054(8) 0.0136(7)
N1 0.0283(8) 0.0158(6) 0.0101(6) 0.0000(5) 0.0030(5) 0.0021(5)
N2 0.0176(6) 0.0125(5) 0.0107(6) -0.0003(4) 0.0010(5) 0.0012(5)
N3 0.0265(7) 0.0142(6) 0.0332(8) -0.0012(6) 0.0051(6) 0.0000(6)
C1 0.0254(8) 0.0139(7) 0.0160(7) 0.0023(6) 0.0025(6) 0.0029(6)
C2 0.0210(7) 0.0113(6) 0.0142(7) 0.0008(5) 0.0016(6) 0.0003(5)
C3 0.0173(7) 0.0129(7) 0.0113(7) 0.0005(5) 0.0001(5) -0.0003(5)
C4 0.0196(7) 0.0128(7) 0.0120(7) 0.0005(5) 0.0004(5) 0.0010(6)
C5 0.0183(7) 0.0128(6) 0.0137(7) -0.0006(5) 0.0024(6) 0.0003(5)
C6 0.0191(7) 0.0159(7) 0.0150(7) 0.0003(6) 0.0002(6) -0.0010(6)
C7 0.0197(8) 0.0144(7) 0.0224(8) 0.0038(6) 0.0007(6) 0.0014(6)
C8 0.0220(8) 0.0119(7) 0.0238(8) -0.0007(6) 0.0052(6) 0.0002(6)
C9 0.0308(9) 0.0165(7) 0.0174(8) -0.0042(6) 0.0019(7) -0.0002(7)
C10 0.0297(9) 0.0160(7) 0.0148(8) -0.0006(6) -0.0014(6) 0.0024(6)
C11 0.0196(7) 0.0118(6) 0.0159(7) -0.0004(5) -0.0007(6) 0.0017(6)
C12 0.0219(8) 0.0134(7) 0.0199(8) -0.0009(6) 0.0024(6) 0.0000(6)
C13 0.0271(9) 0.0218(8) 0.0245(9) -0.0021(7) 0.0074(7) 0.0053(7)
C14 0.0292(9) 0.0174(8) 0.0295(9) -0.0083(7) -0.0021(7) 0.0065(7)
C15 0.0259(9) 0.0119(7) 0.0373(10) -0.0016(7) -0.0028(7) -0.0010(6)
C16 0.0230(8) 0.0145(7) 0.0274(9) 0.0012(6) 0.0034(7) -0.0010(6)
C17 0.0206(8) 0.0155(7) 0.0149(7) -0.0012(6) 0.0012(6) -0.0015(6)
C18 0.0253(8) 0.0181(7) 0.0182(8) 0.0040(6) 0.0039(6) -0.0023(6)
C19 0.0261(8) 0.0221(8) 0.0139(7) 0.0039(6) 0.0031(6) 0.0038(7)
C20 0.0231(8) 0.0199(8) 0.0130(7) -0.0028(6) -0.0007(6) 0.0032(6)
C21 0.0192(7) 0.0146(7) 0.0151(7) -0.0017(5) -0.0004(6) 0.0007(6)

loop_
_atom_type_symbol
_atom_type_description
_atom_type_scat_dispersion_real
_atom_type_scat_dispersion_imag
_atom_type_scat_source
C C 0.0033 0.0016 'International Tables Vol C Tables 4.2.6.8 and 6.1.1.4'
H H 0.0000 0.0000 'International Tables Vol C Tables 4.2.6.8 and 6.1.1.4'
N N 0.0061 0.0033 'International Tables Vol C Tables 4.2.6.8 and 6.1.1.4'
O O 0.0106 0.0060 'International Tables Vol C Tables 4.2.6.8 and 6.1.1.4'
Br Br -0.2901 2.4595 'International Tables Vol C Tables 4.2.6.8 and 6.1.1.4'

loop_
_geom_angle_atom_site_label_1
_geom_angle_atom_site_label_2
_geom_angle_atom_site_label_3
_geom_angle
C1 N1 C4 110.81(14)
C1 N1 H1 121.9(18)
C4 N1 H1 127.2(18)
C17 N2 C3 120.37(13)
C17 N2 C21 121.15(14)
C21 N2 C3 118.38(13)
O1 N3 C8 118.39(15)
O2 N3 O1 123.67(16)
O2 N3 C8 117.94(15)
N1 C1 C2 109.29(14)
N1 C1 H1A 119.5(14)
C2 C1 H1A 131.2(14)
C1 C2 C3 104.97(13)
C1 C2 C11 126.24(14)
C3 C2 C11 128.68(14)
C2 C3 N2 123.92(14)
C4 C3 N2 126.50(13)
C4 C3 C2 109.57(13)
N1 C4 C3 105.35(13)
N1 C4 C5 120.64(14)
C3 C4 C5 134.01(14)
C6 C5 C4 121.77(14)
C10 C5 C4 119.02(14)
C10 C5 C6 119.20(14)
C5 C6 H6 120.6(12)
C7 C6 C5 120.30(15)
C7 C6 H6 119.0(12)
C6 C7 H7 120.8(14)
C8 C7 C6 118.76(15)
C8 C7 H7 120.3(14)
C7 C8 N3 118.92(15)
C9 C8 N3 118.59(15)
C9 C8 C7 122.49(15)
C8 C9 H9 118.3(15)
C10 C9 C8 118.30(16)
C10 C9 H9 123.4(15)
C5 C10 H10 119.4(14)
C9 C10 C5 120.93(16)
C9 C10 H10 119.7(14)
C12 C11 C2 120.75(14)
C12 C11 C16 118.76(15)
C16 C11 C2 120.46(15)
C11 C12 H12 119.0(13)
C13 C12 C11 120.20(15)
C13 C12 H12 120.6(14)
C12 C13 H13 121.0(14)
C14 C13 C12 120.55(17)
C14 C13 H13 118.4(14)
C13 C14 H14 120.0(17)
C15 C14 C13 119.90(16)
C15 C14 H14 120.1(17)
C14 C15 C16 119.76(16)
C14 C15 H15 120.1(13)
C16 C15 H15 120.1(13)
C11 C16 H16 118.8(14)
C15 C16 C11 120.82(16)
C15 C16 H16 120.3(14)
N2 C17 C18 120.14(15)
N2 C17 H17 114.5(12)
C18 C17 H17 125.4(12)
C17 C18 C19 119.39(16)
C17 C18 H18 117.9(13)
C19 C18 H18 122.6(13)
C18 C19 C20 119.74(15)
C18 C19 H19 124.3(15)
C20 C19 H19 116.0(15)
C19 C20 H20 119.2(15)
C21 C20 C19 119.46(16)
C21 C20 H20 121.2(15)
N2 C21 C20 120.03(15)
N2 C21 H21 112.6(13)
C20 C21 H21 127.3(13)

loop_
_geom_bond_atom_site_label_1
_geom_bond_atom_site_label_2
_geom_bond_distance
O1 N3 1.226(2)
O2 N3 1.225(2)
N1 C1 1.357(2)
N1 C4 1.369(2)
N1 H1 0.75(3)
N2 C3 1.4331(19)
N2 C17 1.353(2)
N2 C21 1.360(2)
N3 C8 1.469(2)
C1 C2 1.377(2)
C1 H1A 0.95(2)
C2 C3 1.422(2)
C2 C11 1.474(2)
C3 C4 1.392(2)
C4 C5 1.465(2)
C5 C6 1.403(2)
C5 C10 1.403(2)
C6 C7 1.387(2)
C6 H6 0.97(2)
C7 C8 1.387(2)
C7 H7 0.93(2)
C8 C9 1.386(2)
C9 C10 1.384(2)
C9 H9 0.91(2)
C10 H10 0.95(2)
C11 C12 1.393(2)
C11 C16 1.401(2)
C12 C13 1.390(2)
C12 H12 0.92(2)
C13 C14 1.388(3)
C13 H13 0.94(2)
C14 C15 1.383(3)
C14 H14 0.89(3)
C15 C16 1.393(2)
C15 H15 0.93(2)
C16 H16 0.92(2)
C17 C18 1.379(2)
C17 H17 0.924(19)
C18 C19 1.383(2)
C18 H18 0.97(2)
C19 C20 1.387(3)
C19 H19 0.94(2)
C20 C21 1.375(2)
C20 H20 0.92(2)
C21 H21 0.96(2)

loop_
_geom_hbond_atom_site_label_D
_geom_hbond_atom_site_label_H
_geom_hbond_atom_site_label_A
_geom_hbond_distance_DH
_geom_hbond_distance_HA
_geom_hbond_distance_DA
_geom_hbond_angle_DHA
N1 H1 Br1 0.75(3) 2.50(3) 3.2411(15) 170(2)
